data_7209643
loop_
_publ_author_name
'Liu, Guang-Zhen'
'Li, Xiao-Dong'
'Li, Xiao-Ling'
'Wang, Li-Ya'

_publ_section_title
;
 Structural and fluorescent regulation of Cd(ii) coordination polymers
 with homoterephthalate by N-donor second ligands
;
_journal_issue 13
_journal_name_full CrystEngComm
_journal_page_first 2428
_journal_paper_doi 10.1039/c3ce26781d
_journal_volume 15
_journal_year 2013
_chemical_formula_sum 'C46 H42 Cd3 N4 O12'
_chemical_formula_weight 1180.07
_chemical_name_systematic
;
?
;
_space_group_IT_number 14
_symmetry_cell_setting monoclinic
_symmetry_space_group_name_Hall '-P 2ybc'
_symmetry_space_group_name_H-M 'P 1 21/c 1'
_atom_sites_solution_hydrogens geom
_atom_sites_solution_primary direct
_atom_sites_solution_secondary difmap
_audit_creation_method SHELXL-97
_cell_angle_alpha 90.00
_cell_angle_beta 106.156(2)
_cell_angle_gamma 90.00
_cell_formula_units_Z 2
_cell_length_a 10.095(2)
_cell_length_b 15.929(3)
_cell_length_c 14.236(3)
_cell_measurement_reflns_used 3662
_cell_measurement_temperature 296(2)
_cell_measurement_theta_max 25.11
_cell_measurement_theta_min 2.46
_cell_volume 2198.8(8)
_computing_cell_refinement 'Bruker SMART'
_computing_data_collection 'Bruker SMART'
_computing_data_reduction 'Bruker SAINT'
_computing_molecular_graphics 'Bruker SHELXTL'
_computing_publication_material 'Bruker SHELXTL'
_computing_structure_refinement 'SHELXL-97 (Sheldrick, 1997)'
_computing_structure_solution 'SHELXS-97 (Sheldrick, 1990)'
_diffrn_ambient_temperature 296(2)
_diffrn_measured_fraction_theta_full 0.988
_diffrn_measured_fraction_theta_max 0.988
_diffrn_measurement_device_type 'CCD area detector'
_diffrn_measurement_method 'phi and omega scans'
_diffrn_radiation_monochromator graphite
_diffrn_radiation_source 'fine-focus sealed tube'
_diffrn_radiation_type MoK\a
_diffrn_radiation_wavelength 0.71073
_diffrn_reflns_av_R_equivalents 0.0446
_diffrn_reflns_av_sigmaI/netI 0.0456
_diffrn_reflns_limit_h_max 12
_diffrn_reflns_limit_h_min -12
_diffrn_reflns_limit_k_max 19
_diffrn_reflns_limit_k_min -19
_diffrn_reflns_limit_l_max 17
_diffrn_reflns_limit_l_min -15
_diffrn_reflns_number 12439
_diffrn_reflns_theta_full 25.50
_diffrn_reflns_theta_max 25.50
_diffrn_reflns_theta_min 2.46
_diffrn_standards_decay_% 0
_diffrn_standards_interval_count 0
_diffrn_standards_interval_time 0
_diffrn_standards_number 0
_exptl_absorpt_coefficient_mu 1.507
_exptl_absorpt_correction_T_max 0.8056
_exptl_absorpt_correction_T_min 0.6284
_exptl_absorpt_correction_type multi-scan
_exptl_absorpt_process_details sadabs
_exptl_crystal_colour Colourless
_exptl_crystal_density_diffrn 1.782
_exptl_crystal_density_method 'not measured'
_exptl_crystal_description Block
_exptl_crystal_F_000 1172
_exptl_crystal_size_max 0.34
_exptl_crystal_size_mid 0.28
_exptl_crystal_size_min 0.15
_refine_diff_density_max 0.787
_refine_diff_density_min -0.481
_refine_diff_density_rms 0.097
_refine_ls_extinction_method none
_refine_ls_goodness_of_fit_ref 1.034
_refine_ls_hydrogen_treatment constr
_refine_ls_matrix_type full
_refine_ls_number_parameters 296
_refine_ls_number_reflns 4041
_refine_ls_number_restraints 0
_refine_ls_restrained_S_all 1.034
_refine_ls_R_factor_all 0.0479
_refine_ls_R_factor_gt 0.0345
_refine_ls_shift/su_max 0.001
_refine_ls_shift/su_mean 0.000
_refine_ls_structure_factor_coef Fsqd
_refine_ls_weighting_details 'calc w=1/[\s^2^(Fo^2^)+(0.0460P)^2^+0.0636P] where P=(Fo^2^+2Fc^2^)/3'
_refine_ls_weighting_scheme calc
_refine_ls_wR_factor_gt 0.0804
_refine_ls_wR_factor_ref 0.0884
_reflns_number_gt 3236
_reflns_number_total 4041
_reflns_threshold_expression >2sigma(I)
_cod_data_source_file c3ce26781d.txt
_cod_data_source_block a3
_cod_depositor_comments
;
The following automatic conversions were performed:

'_symmetry_cell_setting' value 'Monoclinic' changed to 'monoclinic'
according to /home/saulius/struct/CIF-dictionaries/cif_core.dic
dictionary named 'cif_core.dic' version 2.4.2 from 2011-04-26.

Automatic conversion script
Id: cif_fix_values 1891 2012-01-12 08:04:46Z andrius 
;
_cod_original_cell_volume 2198.7(8)
_cod_original_sg_symbol_H-M P2(1)/c
_cod_database_code 7209643

loop_
_symmetry_equiv_pos_as_xyz
'x, y, z'
'-x, y+1/2, -z+1/2'
'-x, -y, -z'
'x, -y-1/2, z-1/2'

loop_
_atom_site_label
_atom_site_type_symbol
_atom_site_fract_x
_atom_site_fract_y
_atom_site_fract_z
_atom_site_U_iso_or_equiv
_atom_site_adp_type
_atom_site_occupancy
_atom_site_symmetry_multiplicity
_atom_site_calc_flag
_atom_site_refinement_flags
Cd1 Cd 0.13706(3) 0.095214(18) 0.29430(2) 0.03366(11) Uani 1 1 d .
Cd2 Cd 0.0000 0.0000 0.5000 0.02994(12) Uani 1 2 d S
N1 N -0.0622(3) 0.0579(2) 0.1785(2) 0.0353(8) Uani 1 1 d .
N2 N 0.1727(3) 0.0501(2) 0.6267(3) 0.0384(8) Uani 1 1 d .
O1 O 0.2114(3) 0.1548(2) 0.1672(2) 0.0498(8) Uani 1 1 d .
O2 O 0.3594(3) 0.1482(2) 0.3120(2) 0.0510(8) Uani 1 1 d .
O3 O 0.8366(3) 0.48996(16) 0.0903(2) 0.0385(7) Uani 1 1 d .
O4 O 0.7664(3) 0.45444(19) 0.2163(2) 0.0507(8) Uani 1 1 d .
O5 O 0.0694(4) 0.2064(2) 0.3605(3) 0.0669(10) Uani 1 1 d .
O6 O -0.0512(3) 0.13200(18) 0.4375(3) 0.0631(10) Uani 1 1 d .
C1 C 0.3279(4) 0.1707(2) 0.2249(3) 0.0385(10) Uani 1 1 d .
C2 C 0.4305(4) 0.2169(2) 0.1866(3) 0.0334(9) Uani 1 1 d .
C3 C 0.3956(4) 0.2499(3) 0.0933(3) 0.0399(10) Uani 1 1 d .
H3 H 0.3075 0.2412 0.0521 0.048 Uiso 1 1 calc R
C4 C 0.4904(5) 0.2960(3) 0.0600(3) 0.0427(10) Uani 1 1 d .
H4 H 0.4654 0.3175 -0.0032 0.051 Uiso 1 1 calc R
C5 C 0.6215(4) 0.3100(3) 0.1203(3) 0.0404(10) Uani 1 1 d .
C6 C 0.6567(4) 0.2770(3) 0.2139(3) 0.0402(10) Uani 1 1 d .
H6 H 0.7445 0.2864 0.2553 0.048 Uiso 1 1 calc R
C7 C 0.5631(4) 0.2304(2) 0.2466(3) 0.0378(10) Uani 1 1 d .
H7 H 0.5890 0.2078 0.3093 0.045 Uiso 1 1 calc R
C8 C 0.7258(5) 0.3575(3) 0.0828(4) 0.0572(14) Uani 1 1 d .
H8A H 0.6846 0.3701 0.0142 0.069 Uiso 1 1 calc R
H8B H 0.8041 0.3210 0.0869 0.069 Uiso 1 1 calc R
C9 C 0.7785(4) 0.4387(3) 0.1353(3) 0.0357(9) Uani 1 1 d .
C10 C -0.0049(4) 0.1991(3) 0.4167(3) 0.0413(10) Uani 1 1 d .
C11 C -0.0431(5) 0.2778(3) 0.4592(4) 0.0589(13) Uani 1 1 d .
H11A H -0.1362 0.2735 0.4633 0.088 Uiso 1 1 calc R
H11B H -0.0358 0.3245 0.4183 0.088 Uiso 1 1 calc R
H11C H 0.0181 0.2862 0.5235 0.088 Uiso 1 1 calc R
C12 C -0.1733(4) 0.1068(3) 0.1610(4) 0.0458(11) Uani 1 1 d .
H12 H -0.1779 0.1468 0.2075 0.055 Uiso 1 1 calc R
C13 C -0.2821(5) 0.1010(3) 0.0773(4) 0.0497(12) Uani 1 1 d .
H13 H -0.3571 0.1370 0.0683 0.060 Uiso 1 1 calc R
C14 C -0.2796(4) 0.0423(3) 0.0073(3) 0.0386(10) Uani 1 1 d .
C15 C -0.1665(5) -0.0104(3) 0.0279(3) 0.0483(12) Uani 1 1 d .
H15 H -0.1613 -0.0530 -0.0156 0.058 Uiso 1 1 calc R
C16 C -0.0623(5) -0.0002(3) 0.1119(3) 0.0471(12) Uani 1 1 d .
H16 H 0.0130 -0.0362 0.1231 0.057 Uiso 1 1 calc R
C17 C -0.3879(4) 0.0337(3) -0.0889(3) 0.0490(11) Uani 1 1 d .
H17A H -0.4290 -0.0216 -0.0912 0.059 Uiso 1 1 calc R
H17B H -0.3425 0.0361 -0.1406 0.059 Uiso 1 1 calc R
C18 C 0.2955(5) 0.0129(3) 0.6425(4) 0.0572(14) Uani 1 1 d .
H18 H 0.3086 -0.0246 0.5959 0.069 Uiso 1 1 calc R
C19 C 0.4034(5) 0.0274(3) 0.7241(4) 0.0578(13) Uani 1 1 d .
H19 H 0.4872 0.0003 0.7315 0.069 Uiso 1 1 calc R
C20 C 0.3874(4) 0.0820(3) 0.7949(3) 0.0420(10) Uani 1 1 d .
C21 C 0.2628(4) 0.1237(3) 0.7766(3) 0.0427(10) Uani 1 1 d .
H21 H 0.2486 0.1636 0.8204 0.051 Uiso 1 1 calc R
C22 C 0.1600(4) 0.1056(3) 0.6928(3) 0.0417(10) Uani 1 1 d .
H22 H 0.0766 0.1340 0.6821 0.050 Uiso 1 1 calc R
C23 C 0.4977(5) 0.0974(3) 0.8887(3) 0.0481(12) Uani 1 1 d .
H23A H 0.4554 0.0980 0.9421 0.058 Uiso 1 1 calc R
H23B H 0.5372 0.1525 0.8857 0.058 Uiso 1 1 calc R

loop_
_atom_site_aniso_label
_atom_site_aniso_U_11
_atom_site_aniso_U_22
_atom_site_aniso_U_33
_atom_site_aniso_U_23
_atom_site_aniso_U_13
_atom_site_aniso_U_12
Cd1 0.03146(17) 0.03556(18) 0.0340(2) 0.00322(13) 0.00909(14) -0.00279(12)
Cd2 0.0280(2) 0.0325(2) 0.0295(2) 0.00041(17) 0.00836(18) -0.00023(15)
N1 0.0327(18) 0.0369(18) 0.035(2) -0.0006(16) 0.0082(16) -0.0030(14)
N2 0.0325(18) 0.045(2) 0.036(2) -0.0025(17) 0.0071(16) -0.0020(15)
O1 0.0370(17) 0.063(2) 0.049(2) 0.0031(16) 0.0100(15) -0.0172(14)
O2 0.0437(17) 0.065(2) 0.045(2) 0.0073(16) 0.0125(16) -0.0142(15)
O3 0.0399(16) 0.0426(16) 0.0380(17) -0.0044(13) 0.0192(14) -0.0104(12)
O4 0.064(2) 0.0507(19) 0.046(2) -0.0110(16) 0.0297(17) -0.0209(16)
O5 0.083(3) 0.060(2) 0.075(3) -0.0132(19) 0.050(2) -0.0027(18)
O6 0.057(2) 0.0347(17) 0.093(3) 0.0149(18) 0.014(2) 0.0041(15)
C1 0.042(2) 0.034(2) 0.043(3) -0.003(2) 0.019(2) -0.0023(18)
C2 0.034(2) 0.031(2) 0.037(2) -0.0048(18) 0.0128(19) -0.0045(16)
C3 0.036(2) 0.047(2) 0.036(3) -0.003(2) 0.0075(19) -0.0062(18)
C4 0.054(3) 0.042(2) 0.035(2) 0.004(2) 0.018(2) -0.005(2)
C5 0.048(2) 0.034(2) 0.047(3) -0.008(2) 0.025(2) -0.0067(19)
C6 0.029(2) 0.044(2) 0.048(3) -0.009(2) 0.012(2) -0.0066(17)
C7 0.042(2) 0.034(2) 0.037(2) 0.0001(19) 0.011(2) -0.0026(18)
C8 0.074(3) 0.055(3) 0.057(3) -0.020(2) 0.042(3) -0.031(2)
C9 0.029(2) 0.039(2) 0.043(3) -0.005(2) 0.016(2) -0.0043(17)
C10 0.042(2) 0.034(2) 0.043(3) -0.003(2) 0.004(2) -0.0010(18)
C11 0.070(3) 0.047(3) 0.066(4) -0.012(2) 0.029(3) -0.001(2)
C12 0.035(2) 0.051(3) 0.046(3) -0.015(2) 0.002(2) 0.0062(19)
C13 0.037(2) 0.056(3) 0.048(3) -0.012(2) -0.001(2) 0.011(2)
C14 0.034(2) 0.042(2) 0.036(3) -0.001(2) 0.0050(19) -0.0050(18)
C15 0.048(3) 0.049(3) 0.043(3) -0.015(2) 0.003(2) 0.005(2)
C16 0.043(3) 0.046(3) 0.047(3) -0.006(2) 0.004(2) 0.011(2)
C17 0.044(3) 0.060(3) 0.037(3) -0.007(2) 0.001(2) 0.001(2)
C18 0.046(3) 0.076(3) 0.042(3) -0.023(3) 0.001(2) 0.009(2)
C19 0.043(3) 0.074(3) 0.046(3) -0.012(3) -0.003(2) 0.014(2)
C20 0.045(3) 0.039(2) 0.036(3) 0.000(2) 0.003(2) -0.0038(19)
C21 0.048(3) 0.037(2) 0.038(3) -0.004(2) 0.003(2) -0.0009(19)
C22 0.039(2) 0.041(2) 0.042(3) -0.002(2) 0.006(2) 0.0019(18)
C23 0.045(3) 0.051(3) 0.041(3) 0.001(2) -0.001(2) -0.004(2)

loop_
_atom_type_symbol
_atom_type_description
_atom_type_scat_dispersion_real
_atom_type_scat_dispersion_imag
_atom_type_scat_source
C C 0.0033 0.0016 'International Tables Vol C Tables 4.2.6.8 and 6.1.1.4'
H H 0.0000 0.0000 'International Tables Vol C Tables 4.2.6.8 and 6.1.1.4'
N N 0.0061 0.0033 'International Tables Vol C Tables 4.2.6.8 and 6.1.1.4'
O O 0.0106 0.0060 'International Tables Vol C Tables 4.2.6.8 and 6.1.1.4'
Cd Cd -0.8075 1.2024 'International Tables Vol C Tables 4.2.6.8 and 6.1.1.4'

loop_
_geom_angle_atom_site_label_1
_geom_angle_atom_site_label_2
_geom_angle_atom_site_label_3
_geom_angle
_geom_angle_site_symmetry_1
_geom_angle_site_symmetry_3
O5 Cd1 N1 101.62(13) . .
O5 Cd1 O3 105.49(12) . 2_645
N1 Cd1 O3 103.13(11) . 2_645
O5 Cd1 O1 102.07(12) . .
N1 Cd1 O1 87.45(11) . .
O3 Cd1 O1 147.62(10) 2_645 .
O5 Cd1 O2 93.82(12) . .
N1 Cd1 O2 142.31(11) . .
O3 Cd1 O2 105.52(10) 2_645 .
O1 Cd1 O2 55.56(10) . .
O5 Cd1 O4 158.77(12) . 2_645
N1 Cd1 O4 90.17(11) . 2_645
O3 Cd1 O4 54.15(10) 2_645 2_645
O1 Cd1 O4 95.98(11) . 2_645
O2 Cd1 O4 87.18(11) . 2_645
O5 Cd1 C1 97.91(12) . .
N1 Cd1 C1 115.28(13) . .
O3 Cd1 C1 129.43(12) 2_645 .
O1 Cd1 C1 27.97(11) . .
O2 Cd1 C1 27.63(11) . .
O4 Cd1 C1 92.78(11) 2_645 .
O5 Cd1 C9 132.72(13) . 2_645
N1 Cd1 C9 98.55(12) . 2_645
O3 Cd1 C9 27.72(11) 2_645 2_645
O1 Cd1 C9 121.22(12) . 2_645
O2 Cd1 C9 95.59(11) . 2_645
O4 Cd1 C9 26.48(10) 2_645 2_645
C1 Cd1 C9 111.19(12) . 2_645
N2 Cd2 N2 180.0 . 3_556
N2 Cd2 O6 91.50(12) . .
N2 Cd2 O6 88.50(12) 3_556 .
N2 Cd2 O6 88.50(12) . 3_556
N2 Cd2 O6 91.50(12) 3_556 3_556
O6 Cd2 O6 180.0 . 3_556
N2 Cd2 O3 87.59(11) . 2_645
N2 Cd2 O3 92.41(11) 3_556 2_645
O6 Cd2 O3 88.10(11) . 2_645
O6 Cd2 O3 91.90(11) 3_556 2_645
N2 Cd2 O3 92.41(11) . 4_466
N2 Cd2 O3 87.59(11) 3_556 4_466
O6 Cd2 O3 91.90(11) . 4_466
O6 Cd2 O3 88.10(11) 3_556 4_466
O3 Cd2 O3 180.0 2_645 4_466
C16 N1 C12 116.2(4) . .
C16 N1 Cd1 121.4(3) . .
C12 N1 Cd1 120.5(3) . .
C22 N2 C18 116.5(4) . .
C22 N2 Cd2 126.4(3) . .
C18 N2 Cd2 116.7(3) . .
C1 O1 Cd1 91.2(3) . .
C1 O2 Cd1 91.4(2) . .
C9 O3 Cd1 94.9(2) . 2_655
C9 O3 Cd2 143.5(3) . 2_655
Cd1 O3 Cd2 112.23(10) 2_655 2_655
C9 O4 Cd1 89.1(2) . 2_655
C10 O5 Cd1 120.9(3) . .
C10 O6 Cd2 146.1(3) . .
O2 C1 O1 121.7(4) . .
O2 C1 C2 119.7(4) . .
O1 C1 C2 118.6(4) . .
O2 C1 Cd1 60.9(2) . .
O1 C1 Cd1 60.9(2) . .
C2 C1 Cd1 177.0(3) . .
C3 C2 C7 118.5(4) . .
C3 C2 C1 121.5(4) . .
C7 C2 C1 120.0(4) . .
C2 C3 C4 120.9(4) . .
C2 C3 H3 119.5 . .
C4 C3 H3 119.5 . .
C5 C4 C3 120.3(4) . .
C5 C4 H4 119.8 . .
C3 C4 H4 119.8 . .
C4 C5 C6 118.8(4) . .
C4 C5 C8 120.2(4) . .
C6 C5 C8 120.9(4) . .
C7 C6 C5 120.8(4) . .
C7 C6 H6 119.6 . .
C5 C6 H6 119.6 . .
C6 C7 C2 120.6(4) . .
C6 C7 H7 119.7 . .
C2 C7 H7 119.7 . .
C5 C8 C9 116.0(4) . .
C5 C8 H8A 108.3 . .
C9 C8 H8A 108.3 . .
C5 C8 H8B 108.3 . .
C9 C8 H8B 108.3 . .
H8A C8 H8B 107.4 . .
O4 C9 O3 121.6(4) . .
O4 C9 C8 121.9(4) . .
O3 C9 C8 116.5(4) . .
O4 C9 Cd1 64.5(2) . 2_655
O3 C9 Cd1 57.4(2) . 2_655
C8 C9 Cd1 172.3(3) . 2_655
O6 C10 O5 124.8(4) . .
O6 C10 C11 118.3(4) . .
O5 C10 C11 116.9(4) . .
C10 C11 H11A 109.5 . .
C10 C11 H11B 109.5 . .
H11A C11 H11B 109.5 . .
C10 C11 H11C 109.5 . .
H11A C11 H11C 109.5 . .
H11B C11 H11C 109.5 . .
N1 C12 C13 123.3(4) . .
N1 C12 H12 118.3 . .
C13 C12 H12 118.3 . .
C14 C13 C12 120.1(4) . .
C14 C13 H13 120.0 . .
C12 C13 H13 120.0 . .
C13 C14 C15 116.2(4) . .
C13 C14 C17 124.7(4) . .
C15 C14 C17 119.1(4) . .
C16 C15 C14 120.2(4) . .
C16 C15 H15 119.9 . .
C14 C15 H15 119.9 . .
N1 C16 C15 123.9(4) . .
N1 C16 H16 118.1 . .
C15 C16 H16 118.1 . .
C14 C17 C23 116.9(4) . 1_454
C14 C17 H17A 108.1 . .
C23 C17 H17A 108.1 1_454 .
C14 C17 H17B 108.1 . .
C23 C17 H17B 108.1 1_454 .
H17A C17 H17B 107.3 . .
N2 C18 C19 123.3(4) . .
N2 C18 H18 118.4 . .
C19 C18 H18 118.4 . .
C18 C19 C20 120.0(4) . .
C18 C19 H19 120.0 . .
C20 C19 H19 120.0 . .
C19 C20 C21 116.9(4) . .
C19 C20 C23 123.1(4) . .
C21 C20 C23 120.0(4) . .
C22 C21 C20 119.4(4) . .
C22 C21 H21 120.3 . .
C20 C21 H21 120.3 . .
N2 C22 C21 123.9(4) . .
N2 C22 H22 118.1 . .
C21 C22 H22 118.1 . .
C20 C23 C17 114.5(4) . 1_656
C20 C23 H23A 108.6 . .
C17 C23 H23A 108.6 1_656 .
C20 C23 H23B 108.6 . .
C17 C23 H23B 108.6 1_656 .
H23A C23 H23B 107.6 . .

loop_
_geom_bond_atom_site_label_1
_geom_bond_atom_site_label_2
_geom_bond_distance
_geom_bond_site_symmetry_2
Cd1 O5 2.202(3) .
Cd1 N1 2.296(3) .
Cd1 O3 2.310(3) 2_645
Cd1 O1 2.343(3) .
Cd1 O2 2.345(3) .
Cd1 O4 2.466(3) 2_645
Cd1 C1 2.682(4) .
Cd1 C9 2.733(4) 2_645
Cd2 N2 2.276(3) .
Cd2 N2 2.276(3) 3_556
Cd2 O6 2.285(3) .
Cd2 O6 2.285(3) 3_556
Cd2 O3 2.362(3) 2_645
Cd2 O3 2.362(3) 4_466
N1 C16 1.325(5) .
N1 C12 1.331(5) .
N2 C22 1.324(5) .
N2 C18 1.335(5) .
O1 C1 1.258(5) .
O2 C1 1.244(5) .
O3 C9 1.276(5) .
O3 Cd1 2.310(3) 2_655
O3 Cd2 2.362(3) 2_655
O4 C9 1.219(5) .
O4 Cd1 2.466(3) 2_655
O5 C10 1.245(5) .
O6 C10 1.234(5) .
C1 C2 1.492(5) .
C2 C3 1.380(6) .
C2 C7 1.390(5) .
C3 C4 1.389(5) .
C3 H3 0.9300 .
C4 C5 1.381(6) .
C4 H4 0.9300 .
C5 C6 1.383(6) .
C5 C8 1.510(6) .
C6 C7 1.380(5) .
C6 H6 0.9300 .
C7 H7 0.9300 .
C8 C9 1.515(6) .
C8 H8A 0.9700 .
C8 H8B 0.9700 .
C9 Cd1 2.733(4) 2_655
C10 C11 1.489(6) .
C11 H11A 0.9600 .
C11 H11B 0.9600 .
C11 H11C 0.9600 .
C12 C13 1.380(6) .
C12 H12 0.9300 .
C13 C14 1.371(6) .
C13 H13 0.9300 .
C14 C15 1.382(6) .
C14 C17 1.502(6) .
C15 C16 1.364(6) .
C15 H15 0.9300 .
C16 H16 0.9300 .
C17 C23 1.503(6) 1_454
C17 H17A 0.9700 .
C17 H17B 0.9700 .
C18 C19 1.373(6) .
C18 H18 0.9300 .
C19 C20 1.374(6) .
C19 H19 0.9300 .
C20 C21 1.381(6) .
C20 C23 1.502(6) .
C21 C22 1.376(6) .
C21 H21 0.9300 .
C22 H22 0.9300 .
C23 C17 1.503(6) 1_656
C23 H23A 0.9700 .
C23 H23B 0.9700 .

loop_
_geom_torsion_atom_site_label_1
_geom_torsion_atom_site_label_2
_geom_torsion_atom_site_label_3
_geom_torsion_atom_site_label_4
_geom_torsion
_geom_torsion_site_symmetry_1
_geom_torsion_site_symmetry_4
O5 Cd1 N1 C16 170.5(3) . .
O3 Cd1 N1 C16 -80.3(3) 2_645 .
O1 Cd1 N1 C16 68.7(3) . .
O2 Cd1 N1 C16 58.4(4) . .
O4 Cd1 N1 C16 -27.2(3) 2_645 .
C1 Cd1 N1 C16 65.9(3) . .
C9 Cd1 N1 C16 -52.5(3) 2_645 .
O5 Cd1 N1 C12 6.8(3) . .
O3 Cd1 N1 C12 115.9(3) 2_645 .
O1 Cd1 N1 C12 -95.0(3) . .
O2 Cd1 N1 C12 -105.4(3) . .
O4 Cd1 N1 C12 169.0(3) 2_645 .
C1 Cd1 N1 C12 -97.8(3) . .
C9 Cd1 N1 C12 143.8(3) 2_645 .
N2 Cd2 N2 C22 -62(86) 3_556 .
O6 Cd2 N2 C22 59.4(4) . .
O6 Cd2 N2 C22 -120.6(4) 3_556 .
O3 Cd2 N2 C22 147.5(4) 2_645 .
O3 Cd2 N2 C22 -32.5(4) 4_466 .
N2 Cd2 N2 C18 110(86) 3_556 .
O6 Cd2 N2 C18 -128.9(3) . .
O6 Cd2 N2 C18 51.1(3) 3_556 .
O3 Cd2 N2 C18 -40.8(3) 2_645 .
O3 Cd2 N2 C18 139.2(3) 4_466 .
O5 Cd1 O1 C1 84.1(3) . .
N1 Cd1 O1 C1 -174.6(3) . .
O3 Cd1 O1 C1 -63.8(3) 2_645 .
O2 Cd1 O1 C1 -2.2(2) . .
O4 Cd1 O1 C1 -84.6(3) 2_645 .
C9 Cd1 O1 C1 -76.1(3) 2_645 .
O5 Cd1 O2 C1 -99.8(3) . .
N1 Cd1 O2 C1 14.8(3) . .
O3 Cd1 O2 C1 153.0(2) 2_645 .
O1 Cd1 O2 C1 2.2(2) . .
O4 Cd1 O2 C1 101.5(3) 2_645 .
C9 Cd1 O2 C1 126.6(3) 2_645 .
N1 Cd1 O5 C10 74.1(4) . .
O3 Cd1 O5 C10 -33.2(4) 2_645 .
O1 Cd1 O5 C10 163.9(3) . .
O2 Cd1 O5 C10 -140.5(4) . .
O4 Cd1 O5 C10 -48.5(6) 2_645 .
C1 Cd1 O5 C10 -168.0(4) . .
C9 Cd1 O5 C10 -39.3(4) 2_645 .
N2 Cd2 O6 C10 45.2(6) . .
N2 Cd2 O6 C10 -134.8(6) 3_556 .
O6 Cd2 O6 C10 121(100) 3_556 .
O3 Cd2 O6 C10 -42.3(6) 2_645 .
O3 Cd2 O6 C10 137.7(6) 4_466 .
Cd1 O2 C1 O1 -4.1(4) . .
Cd1 O2 C1 C2 176.7(3) . .
Cd1 O1 C1 O2 4.1(4) . .
Cd1 O1 C1 C2 -176.7(3) . .
O5 Cd1 C1 O2 83.1(3) . .
N1 Cd1 C1 O2 -170.0(2) . .
O3 Cd1 C1 O2 -34.5(3) 2_645 .
O1 Cd1 C1 O2 -176.0(4) . .
O4 Cd1 C1 O2 -78.5(3) 2_645 .
C9 Cd1 C1 O2 -59.0(3) 2_645 .
O5 Cd1 C1 O1 -100.9(3) . .
N1 Cd1 C1 O1 6.0(3) . .
O3 Cd1 C1 O1 141.5(2) 2_645 .
O2 Cd1 C1 O1 176.0(4) . .
O4 Cd1 C1 O1 97.5(2) 2_645 .
C9 Cd1 C1 O1 117.1(3) 2_645 .
O5 Cd1 C1 C2 -20(6) . .
N1 Cd1 C1 C2 87(6) . .
O3 Cd1 C1 C2 -138(6) 2_645 .
O1 Cd1 C1 C2 81(6) . .
O2 Cd1 C1 C2 -103(6) . .
O4 Cd1 C1 C2 178(100) 2_645 .
C9 Cd1 C1 C2 -162(6) 2_645 .
O2 C1 C2 C3 -173.8(4) . .
O1 C1 C2 C3 6.9(6) . .
Cd1 C1 C2 C3 -72(6) . .
O2 C1 C2 C7 3.7(6) . .
O1 C1 C2 C7 -175.6(4) . .
Cd1 C1 C2 C7 105(6) . .
C7 C2 C3 C4 -0.4(6) . .
C1 C2 C3 C4 177.1(4) . .
C2 C3 C4 C5 -0.3(6) . .
C3 C4 C5 C6 0.3(6) . .
C3 C4 C5 C8 177.9(4) . .
C4 C5 C6 C7 0.5(6) . .
C8 C5 C6 C7 -177.1(4) . .
C5 C6 C7 C2 -1.2(6) . .
C3 C2 C7 C6 1.1(6) . .
C1 C2 C7 C6 -176.4(4) . .
C4 C5 C8 C9 118.3(5) . .
C6 C5 C8 C9 -64.1(6) . .
Cd1 O4 C9 O3 5.1(4) 2_655 .
Cd1 O4 C9 C8 -174.9(4) 2_655 .
Cd1 O3 C9 O4 -5.5(4) 2_655 .
Cd2 O3 C9 O4 133.5(4) 2_655 .
Cd1 O3 C9 C8 174.6(3) 2_655 .
Cd2 O3 C9 C8 -46.4(6) 2_655 .
Cd2 O3 C9 Cd1 139.0(4) 2_655 2_655
C5 C8 C9 O4 17.9(7) . .
C5 C8 C9 O3 -162.1(4) . .
C5 C8 C9 Cd1 -126(2) . 2_655
Cd2 O6 C10 O5 57.1(8) . .
Cd2 O6 C10 C11 -124.7(5) . .
Cd1 O5 C10 O6 -2.9(6) . .
Cd1 O5 C10 C11 178.9(3) . .
C16 N1 C12 C13 -2.4(7) . .
Cd1 N1 C12 C13 162.2(4) . .
N1 C12 C13 C14 0.5(8) . .
C12 C13 C14 C15 2.1(7) . .
C12 C13 C14 C17 -176.3(4) . .
C13 C14 C15 C16 -2.8(7) . .
C17 C14 C15 C16 175.7(4) . .
C12 N1 C16 C15 1.6(7) . .
Cd1 N1 C16 C15 -162.8(4) . .
C14 C15 C16 N1 1.0(7) . .
C13 C14 C17 C23 3.5(7) . 1_454
C15 C14 C17 C23 -174.8(4) . 1_454
C22 N2 C18 C19 2.6(7) . .
Cd2 N2 C18 C19 -170.0(4) . .
N2 C18 C19 C20 0.5(8) . .
C18 C19 C20 C21 -3.6(7) . .
C18 C19 C20 C23 176.4(5) . .
C19 C20 C21 C22 3.6(7) . .
C23 C20 C21 C22 -176.4(4) . .
C18 N2 C22 C21 -2.6(7) . .
Cd2 N2 C22 C21 169.1(3) . .
C20 C21 C22 N2 -0.5(7) . .
C19 C20 C23 C17 -14.6(7) . 1_656
C21 C20 C23 C17 165.4(4) . 1_656
